data_2203176
loop_
_publ_author_name
'Miaoyu Li'
'Caixia Yin'
'Pin Yang'

_publ_section_title
;
 (1-Benzylpiperidin-4-ylidene)acetonitrile
;
_journal_issue 2
_journal_name_full 'Acta Crystallographica Section E'
_journal_page_first o250
_journal_page_last o251
_journal_paper_doi 10.1107/S1600536804001035
_journal_volume 60
_journal_year 2004
_chemical_formula_iupac 'C14 H16 N2'
_chemical_formula_moiety 'C14 H16 N2'
_chemical_formula_sum 'C14 H16 N2'
_chemical_formula_weight 212.29
_chemical_melting_point 363
_chemical_name_common 1-benzylpiperidin-4-ylideneacetonitrile
_chemical_name_systematic
;
1-benzylpiperidin-4-ylideneacetonitrile
;
_space_group_IT_number 14
_symmetry_cell_setting monoclinic
_symmetry_space_group_name_Hall '-P 2ybc'
_symmetry_space_group_name_H-M 'P 1 21/c 1'
_atom_sites_solution_hydrogens geom
_atom_sites_solution_primary direct
_atom_sites_solution_secondary difmap
_audit_creation_method SHELXL-97
_cell_angle_alpha 90.00
_cell_angle_beta 94.579(6)
_cell_angle_gamma 90.00
_cell_formula_units_Z 4
_cell_length_a 6.442(2)
_cell_length_b 15.681(5)
_cell_length_c 12.120(4)
_cell_measurement_reflns_used 6062
_cell_measurement_temperature 298(2)
_cell_measurement_theta_max 19.07
_cell_measurement_theta_min 3.17
_cell_volume 1220.4(7)
_computing_cell_refinement 'SAINT (Bruker, 2000)'
_computing_data_collection 'SMART (Bruker, 2000)'
_computing_data_reduction 'SAINT and SHELXTL (Bruker, 2000)'
_computing_molecular_graphics SHELXTL
_computing_publication_material SHELXTL
_computing_structure_refinement 'SHELXL97 (Sheldrick, 1997)'
_computing_structure_solution 'SHELXS97 (Sheldrick, 1990)'
_diffrn_ambient_temperature 298(2)
_diffrn_detector_area_resol_mean '100x100 microns'
_diffrn_measured_fraction_theta_full 0.995
_diffrn_measured_fraction_theta_max 0.995
_diffrn_measurement_device_type 'Bruker SMART CCD area-detector'
_diffrn_measurement_method \w
_diffrn_radiation_monochromator graphite
_diffrn_radiation_source 'fine-focus sealed tube'
_diffrn_radiation_type MoK\a
_diffrn_radiation_wavelength 0.71073
_diffrn_reflns_av_R_equivalents 0.0568
_diffrn_reflns_av_sigmaI/netI 0.0917
_diffrn_reflns_limit_h_max 7
_diffrn_reflns_limit_h_min -7
_diffrn_reflns_limit_k_max 18
_diffrn_reflns_limit_k_min -14
_diffrn_reflns_limit_l_max 14
_diffrn_reflns_limit_l_min -12
_diffrn_reflns_number 5816
_diffrn_reflns_theta_full 24.99
_diffrn_reflns_theta_max 24.99
_diffrn_reflns_theta_min 2.60
_diffrn_standards_interval_count no
_diffrn_standards_number no
_exptl_absorpt_coefficient_mu 0.069
_exptl_absorpt_correction_T_max 0.9931
_exptl_absorpt_correction_T_min 0.9864
_exptl_absorpt_correction_type multi-scan
_exptl_absorpt_process_details '(SADABS; Sheldrick, 1996)'
_exptl_crystal_colour colorless
_exptl_crystal_density_diffrn 1.155
_exptl_crystal_density_method 'not measured'
_exptl_crystal_description block
_exptl_crystal_F_000 456
_exptl_crystal_size_max 0.20
_exptl_crystal_size_mid 0.20
_exptl_crystal_size_min 0.10
_refine_diff_density_max 0.147
_refine_diff_density_min -0.114
_refine_ls_extinction_method none
_refine_ls_goodness_of_fit_ref 1.006
_refine_ls_hydrogen_treatment mixed
_refine_ls_matrix_type full
_refine_ls_number_parameters 145
_refine_ls_number_reflns 2142
_refine_ls_number_restraints 0
_refine_ls_restrained_S_all 1.006
_refine_ls_R_factor_all 0.1309
_refine_ls_R_factor_gt 0.0652
_refine_ls_shift/su_max 0.000
_refine_ls_shift/su_mean 0.000
_refine_ls_structure_factor_coef Fsqd
_refine_ls_weighting_details 'calc w = 1/[\s^2^(Fo^2^)+(0.047P)^2^+0.039P] where P = (Fo^2^+2Fc^2^)/3'
_refine_ls_weighting_scheme calc
_refine_ls_wR_factor_gt 0.1311
_refine_ls_wR_factor_ref 0.1581
_reflns_number_gt 1128
_reflns_number_total 2142
_reflns_threshold_expression I>2\s(I)
_cod_data_source_file cv6261.cif
_cod_data_source_block I
_cod_depositor_comments
;
The following automatic conversions were performed:
'_symmetry_cell_setting' value 'Monoclinic' changed to 'monoclinic'
according to '/home/saulius/struct/CIF-dictionaries/cif_core.dic'
dictionary named 'cif_core.dic' version 2.4.1 from 2010-06-29.

Automatic conversion script
Id: cif_fix_enum 1527 2010-12-29 10:47:43Z saulius 

The following automatic conversions were performed:

'_symmetry_cell_setting' value 'Monoclinic' changed to 'monoclinic'
according to /home/saulius/struct/CIF-dictionaries/cif_core.dic
dictionary named 'cif_core.dic' version 2.4.1 from 2010-06-29.

Automatic conversion script
Id: cif_fix_values 1715 2011-07-08 13:25:40Z adriana 
;
_cod_original_cell_volume 1220.5(7)
_cod_original_sg_symbol_H-M 'P 21/c'
_cod_database_code 2203176
_cod_database_fobs_code 2203176

loop_
_symmetry_equiv_pos_as_xyz
'x, y, z'
'-x, y+1/2, -z+1/2'
'-x, -y, -z'
'x, -y-1/2, z-1/2'

loop_
_atom_site_label
_atom_site_fract_x
_atom_site_fract_y
_atom_site_fract_z
_atom_site_U_iso_or_equiv
_atom_site_adp_type
_atom_site_calc_flag
_atom_site_refinement_flags
_atom_site_occupancy
_atom_site_type_symbol
N1 0.3558(3) 0.36478(13) -0.00249(16) 0.0511(6) Uani d . 1 N
N2 0.6668(5) 0.4098(2) -0.4414(2) 0.1142(12) Uani d . 1 N
C10 -0.0113(5) 0.2740(2) 0.1620(2) 0.0739(9) Uani d . 1 C
H10 -0.0571 0.2367 0.1056 0.089 Uiso calc R 1 H
C9 0.1809(4) 0.31212(18) 0.1601(2) 0.0528(7) Uani d . 1 C
C14 0.2454(5) 0.36650(18) 0.2450(2) 0.0700(9) Uani d . 1 C
H14 0.3753 0.3923 0.2453 0.084 Uiso calc R 1 H
C13 0.1215(7) 0.3833(2) 0.3294(3) 0.0923(12) Uani d . 1 C
H13 0.1665 0.4203 0.3864 0.111 Uiso calc R 1 H
C12 -0.0725(7) 0.3442(3) 0.3283(3) 0.1019(15) Uani d . 1 C
H12 -0.1589 0.3551 0.3846 0.122 Uiso calc R 1 H
C11 -0.1350(5) 0.2903(3) 0.2452(3) 0.0988(13) Uani d . 1 C
H11 -0.2645 0.2640 0.2449 0.119 Uiso calc R 1 H
C8 0.3189(4) 0.29198(19) 0.0697(2) 0.0664(8) Uani d . 1 C
H8B 0.4518 0.2717 0.1029 0.080 Uiso calc R 1 H
H8A 0.2563 0.2461 0.0248 0.080 Uiso calc R 1 H
C5 0.1667(4) 0.38653(19) -0.0702(2) 0.0621(8) Uani d . 1 C
H5B 0.0583 0.4015 -0.0225 0.074 Uiso calc R 1 H
H5A 0.1197 0.3373 -0.1137 0.074 Uiso calc R 1 H
C4 0.2020(4) 0.4607(2) -0.1473(2) 0.0712(9) Uani d . 1 C
H4B 0.0767 0.4706 -0.1955 0.085 Uiso calc R 1 H
H4A 0.2317 0.5120 -0.1041 0.085 Uiso calc R 1 H
C3 0.3790(4) 0.44206(17) -0.2154(2) 0.0553(7) Uani d . 1 C
C2 0.5702(4) 0.4165(2) -0.1480(2) 0.0661(9) Uani d . 1 C
H2B 0.6233 0.4644 -0.1036 0.079 Uiso calc R 1 H
H2A 0.6762 0.3995 -0.1961 0.079 Uiso calc R 1 H
C1 0.5218(4) 0.3429(2) -0.0730(2) 0.0680(9) Uani d . 1 C
H1B 0.4799 0.2937 -0.1179 0.082 Uiso calc R 1 H
H1A 0.6464 0.3277 -0.0270 0.082 Uiso calc R 1 H
C6 0.3615(5) 0.44485(19) -0.3257(2) 0.0700(9) Uani d . 1 C
H6 0.2342 0.4601 -0.3619 0.084 Uiso calc R 1 H
C7 0.5312(6) 0.4252(2) -0.3901(2) 0.0771(10) Uani d . 1 C

loop_
_atom_site_aniso_label
_atom_site_aniso_U_11
_atom_site_aniso_U_22
_atom_site_aniso_U_33
_atom_site_aniso_U_12
_atom_site_aniso_U_13
_atom_site_aniso_U_23
N1 0.0458(13) 0.0605(16) 0.0479(12) 0.0057(11) 0.0097(11) 0.0085(11)
N2 0.162(3) 0.110(3) 0.079(2) 0.030(2) 0.062(2) 0.0120(18)
C10 0.067(2) 0.088(3) 0.066(2) -0.0084(19) -0.0001(17) 0.0214(17)
C9 0.0535(17) 0.0553(19) 0.0501(16) 0.0034(15) 0.0072(13) 0.0137(14)
C14 0.086(2) 0.062(2) 0.062(2) -0.0039(18) 0.0057(18) 0.0047(16)
C13 0.147(4) 0.073(3) 0.058(2) 0.022(3) 0.013(2) 0.0052(18)
C12 0.135(4) 0.107(4) 0.072(3) 0.052(3) 0.054(3) 0.039(2)
C11 0.075(2) 0.130(4) 0.095(3) 0.008(2) 0.029(2) 0.052(3)
C8 0.077(2) 0.064(2) 0.0595(17) 0.0102(16) 0.0121(15) 0.0088(15)
C5 0.0510(17) 0.081(2) 0.0551(16) 0.0066(16) 0.0104(14) 0.0093(15)
C4 0.073(2) 0.087(3) 0.0556(18) 0.0210(18) 0.0159(16) 0.0174(16)
C3 0.0649(19) 0.0502(18) 0.0521(17) -0.0037(14) 0.0128(15) 0.0037(14)
C2 0.0578(19) 0.090(3) 0.0518(16) -0.0054(16) 0.0150(14) -0.0014(16)
C1 0.0550(18) 0.089(2) 0.0619(18) 0.0165(16) 0.0141(15) 0.0070(17)
C6 0.086(2) 0.070(2) 0.0548(18) 0.0048(18) 0.0135(16) 0.0065(16)
C7 0.123(3) 0.063(2) 0.0487(18) 0.006(2) 0.0258(19) 0.0057(16)

loop_
_atom_type_symbol
_atom_type_description
_atom_type_scat_dispersion_real
_atom_type_scat_dispersion_imag
_atom_type_scat_source
C C 0.0033 0.0016 'International Tables Vol C Tables 4.2.6.8 and 6.1.1.4'
H H 0.0000 0.0000 'International Tables Vol C Tables 4.2.6.8 and 6.1.1.4'
N N 0.0061 0.0033 'International Tables Vol C Tables 4.2.6.8 and 6.1.1.4'

loop_
_geom_angle_atom_site_label_1
_geom_angle_atom_site_label_2
_geom_angle_atom_site_label_3
_geom_angle
_geom_angle_publ_flag
C5 N1 C1 110.1(2) y
C5 N1 C8 110.5(2) y
C1 N1 C8 109.1(2) ?
C11 C10 C9 120.9(3) ?
C11 C10 H10 119.6 ?
C9 C10 H10 119.6 ?
C14 C9 C10 118.3(3) ?
C14 C9 C8 121.1(3) ?
C10 C9 C8 120.5(3) ?
C13 C14 C9 121.2(3) ?
C13 C14 H14 119.4 ?
C9 C14 H14 119.4 ?
C14 C13 C12 118.9(3) ?
C14 C13 H13 120.6 ?
C12 C13 H13 120.6 ?
C11 C12 C13 119.8(4) ?
C11 C12 H12 120.1 ?
C13 C12 H12 120.1 ?
C12 C11 C10 120.8(4) ?
C12 C11 H11 119.6 ?
C10 C11 H11 119.6 ?
N1 C8 C9 113.9(2) y
N1 C8 H8B 108.8 ?
C9 C8 H8B 108.8 ?
N1 C8 H8A 108.8 ?
C9 C8 H8A 108.8 ?
H8B C8 H8A 107.7 ?
N1 C5 C4 111.5(2) y
N1 C5 H5B 109.3 ?
C4 C5 H5B 109.3 ?
N1 C5 H5A 109.3 ?
C4 C5 H5A 109.3 ?
H5B C5 H5A 108.0 ?
C3 C4 C5 110.4(2) y
C3 C4 H4B 109.6 ?
C5 C4 H4B 109.6 ?
C3 C4 H4A 109.6 ?
C5 C4 H4A 109.6 ?
H4B C4 H4A 108.1 ?
C6 C3 C2 124.3(3) y
C6 C3 C4 122.8(3) y
C2 C3 C4 112.8(2) y
C3 C2 C1 109.6(2) y
C3 C2 H2B 109.8 ?
C1 C2 H2B 109.8 ?
C3 C2 H2A 109.8 ?
C1 C2 H2A 109.8 ?
H2B C2 H2A 108.2 ?
N1 C1 C2 111.5(2) y
N1 C1 H1B 109.3 ?
C2 C1 H1B 109.3 ?
N1 C1 H1A 109.3 ?
C2 C1 H1A 109.3 ?
H1B C1 H1A 108.0 ?
C3 C6 C7 122.3(3) y
C3 C6 H6 118.8 ?
C7 C6 H6 118.8 ?
N2 C7 C6 179.8(4) y

loop_
_geom_bond_atom_site_label_1
_geom_bond_atom_site_label_2
_geom_bond_distance
_geom_bond_publ_flag
N1 C5 1.454(3) ?
N1 C1 1.462(3) ?
N1 C8 1.469(3) y
N2 C7 1.138(4) y
C10 C11 1.358(4) ?
C10 C9 1.377(4) ?
C10 H10 0.9300 ?
C9 C14 1.375(4) ?
C9 C8 1.498(3) y
C14 C13 1.372(4) ?
C14 H14 0.9300 ?
C13 C12 1.391(5) ?
C13 H13 0.9300 ?
C12 C11 1.351(5) ?
C12 H12 0.9300 ?
C11 H11 0.9300 ?
C8 H8B 0.9700 ?
C8 H8A 0.9700 ?
C5 C4 1.520(4) ?
C5 H5B 0.9700 ?
C5 H5A 0.9700 ?
C4 C3 1.489(3) ?
C4 H4B 0.9700 ?
C4 H4A 0.9700 ?
C3 C6 1.333(3) y
C3 C2 1.478(4) ?
C2 C1 1.516(4) ?
C2 H2B 0.9700 ?
C2 H2A 0.9700 ?
C1 H1B 0.9700 ?
C1 H1A 0.9700 ?
C6 C7 1.427(4) y
C6 H6 0.9300 ?

loop_
_geom_hbond_atom_site_label_D
_geom_hbond_atom_site_label_H
_geom_hbond_atom_site_label_A
_geom_hbond_site_symmetry_A
_geom_hbond_distance_DH
_geom_hbond_distance_HA
_geom_hbond_distance_DA
_geom_hbond_angle_DHA
_geom_hbond_publ_flag
C12 H12 N2 1_456 0.93 2.61 3.524(5) 167 no

loop_
_geom_torsion_atom_site_label_1
_geom_torsion_atom_site_label_2
_geom_torsion_atom_site_label_3
_geom_torsion_atom_site_label_4
_geom_torsion
C11 C10 C9 C14 0.6(4)
C11 C10 C9 C8 178.3(3)
C10 C9 C14 C13 -0.6(4)
C8 C9 C14 C13 -178.3(3)
C9 C14 C13 C12 0.1(5)
C14 C13 C12 C11 0.4(5)
C13 C12 C11 C10 -0.4(6)
C9 C10 C11 C12 -0.1(5)
C5 N1 C8 C9 -69.6(3)
C1 N1 C8 C9 169.2(2)
C14 C9 C8 N1 -67.6(3)
C10 C9 C8 N1 114.8(3)
C1 N1 C5 C4 -58.4(3)
C8 N1 C5 C4 -178.9(2)
N1 C5 C4 C3 54.6(3)
C5 C4 C3 C6 124.6(3)
C5 C4 C3 C2 -52.7(3)
C6 C3 C2 C1 -123.7(3)
C4 C3 C2 C1 53.6(3)
C5 N1 C1 C2 59.8(3)
C8 N1 C1 C2 -178.8(2)
C3 C2 C1 N1 -56.9(3)
C2 C3 C6 C7 -1.8(5)
C4 C3 C6 C7 -178.7(3)
C3 C6 C7 N2 -8E1(10)

loop_
_cod_related_entry_id
_cod_related_entry_database
_cod_related_entry_code
1 ChemSpider 13329338
